data_7717840
loop_
_publ_author_name
'Gusev, Alexey'
'Kiskin, Mikhail'
'Braga, Elena'
'Zamnius, Ekaterina'
'Lisichnikov, Alexandr'
'Linert, Wolfgang'

_publ_section_title
;
 New highly efficient phosphorescent manganese halides as green and blue
 emitters
;
_journal_name_full 'Dalton Transactions'
_journal_paper_doi 10.1039/D4DT03343D
_journal_year 2025
_chemical_formula_moiety 'Br4 Mn, 1.5(C13 H11 N4), 0.5(C13 H13 N4 O), 0.5(H2 O)'
_chemical_formula_sum 'C26 H24 Br4 Mn N8 O'
_chemical_formula_weight 839.11
_space_group_crystal_system monoclinic
_space_group_IT_number 4
_space_group_name_Hall 'P 2yb'
_space_group_name_H-M_alt 'P 1 21 1'
_atom_sites_solution_hydrogens mixed
_audit_creation_date 2024-11-21
_audit_creation_method
;
Olex2 1.5
(compiled 2024.02.16 svn.r378c4104 for OlexSys, GUI svn.r6928)
;
_audit_update_record
;
2024-11-24 deposited with the CCDC.	2025-01-06 downloaded from the CCDC.
;
_cell_angle_alpha 90
_cell_angle_beta 97.868(2)
_cell_angle_gamma 90
_cell_formula_units_Z 4
_cell_length_a 7.1711(4)
_cell_length_b 21.7368(13)
_cell_length_c 19.3298(10)
_cell_measurement_reflns_used 8744
_cell_measurement_temperature 100.00
_cell_measurement_theta_max 27.95
_cell_measurement_theta_min 2.32
_cell_volume 2984.7(3)
_computing_molecular_graphics 'Olex2 1.5 (Dolomanov et al., 2009)'
_computing_publication_material 'Olex2 1.5 (Dolomanov et al., 2009)'
_computing_structure_refinement 'SHELXL 2018/3 (Sheldrick, 2015)'
_diffrn_ambient_temperature 100.00
_diffrn_measured_fraction_theta_full 0.998
_diffrn_measured_fraction_theta_max 0.998
_diffrn_measurement_device_type 'Bruker D8 Venture'
_diffrn_measurement_method '\f and \w scans'
_diffrn_radiation_type MoK\a
_diffrn_radiation_wavelength 0.71073
_diffrn_reflns_av_R_equivalents 0.0524
_diffrn_reflns_av_unetI/netI 0.0969
_diffrn_reflns_Laue_measured_fraction_full 0.998
_diffrn_reflns_Laue_measured_fraction_max 0.998
_diffrn_reflns_limit_h_max 9
_diffrn_reflns_limit_h_min -9
_diffrn_reflns_limit_k_max 28
_diffrn_reflns_limit_k_min -28
_diffrn_reflns_limit_l_max 25
_diffrn_reflns_limit_l_min -25
_diffrn_reflns_number 28905
_diffrn_reflns_point_group_measured_fraction_full 0.988
_diffrn_reflns_point_group_measured_fraction_max 0.985
_diffrn_reflns_theta_full 25.242
_diffrn_reflns_theta_max 28.282
_diffrn_reflns_theta_min 2.127
_diffrn_standards_number 0
_exptl_absorpt_coefficient_mu 5.833
_exptl_absorpt_correction_T_max 0.7461
_exptl_absorpt_correction_T_min 0.5023
_exptl_absorpt_correction_type multi-scan
_exptl_absorpt_process_details
;
Krause, L., Herbst-Irmer, R., Sheldrick G.M. & Stalke D.,
 J. Appl. Cryst. 48 (2015) 3-10.
;
_exptl_crystal_colour colourless
_exptl_crystal_colour_primary colourless
_exptl_crystal_density_diffrn 1.867
_exptl_crystal_description parallelepiped
_exptl_crystal_F_000 1636
_exptl_crystal_preparation Luminescent,TGA
_exptl_crystal_size_max 0.12
_exptl_crystal_size_mid 0.03
_exptl_crystal_size_min 0.03
_refine_diff_density_max 1.265
_refine_diff_density_min -0.835
_refine_diff_density_rms 0.155
_refine_ls_abs_structure_details
;
 Refined as an inversion twin.
;
_refine_ls_abs_structure_Flack 0.346(13)
_refine_ls_extinction_method none
_refine_ls_goodness_of_fit_ref 1.049
_refine_ls_hydrogen_treatment constr
_refine_ls_matrix_type full
_refine_ls_number_parameters 728
_refine_ls_number_reflns 14615
_refine_ls_number_restraints 50
_refine_ls_restrained_S_all 1.048
_refine_ls_R_factor_all 0.0746
_refine_ls_R_factor_gt 0.0535
_refine_ls_shift/su_max 0.000
_refine_ls_shift/su_mean 0.000
_refine_ls_structure_factor_coef Fsqd
_refine_ls_weighting_details 'w=1/[\s^2^(Fo^2^)+(0.0253P)^2^+6.0197P] where P=(Fo^2^+2Fc^2^)/3'
_refine_ls_weighting_scheme calc
_refine_ls_wR_factor_gt 0.0964
_refine_ls_wR_factor_ref 0.1034
_reflns_Friedel_coverage 0.924
_reflns_Friedel_fraction_full 0.977
_reflns_Friedel_fraction_max 0.971
_reflns_number_gt 11842
_reflns_number_total 14615
_reflns_threshold_expression 'I > 2\s(I)'
_cod_data_source_file d4dt03343d2.cif
_cod_data_source_block 3
_cod_depositor_comments
;
The following automatic conversions were performed:

data item '_exptl_absorpt_correction_type' value 'multi scan' was
changed to 'multi-scan' in accordance with the
/home/data/users/saulius/crontab/automatic-downloads/rss-feeds/RSC/lib/dictionaries/cif_core.dic
dictionary named 'cif_core.dic' version 2.4.2 last updated on
2011-04-26.

Automatic conversion script
Id: cif_fix_values 8170 2020-07-09 18:12:32Z antanas 
;
_cod_database_code 7717840
_shelx_shelxl_version_number 2018/3
_shelx_space_group_comment
;
The symmetry employed for this shelxl refinement is uniquely defined
by the following loop, which should always be used as a source of
symmetry information in preference to the above space-group names.
They are only intended as comments.
;
_shelx_estimated_absorpt_t_max 0.844
_shelx_estimated_absorpt_t_min 0.541
_olex2_refinement_description
;
1. Twinned data refinement
 Scales: 0.654(13)
 0.346(13)
2. Fixed Uiso
 At 1.2 times of:
  All C(H) groups, All N(H) groups
 At 1.5 times of:
  All O(H,H) groups
3. Restrained distances
 H2B-H6
 2.1 with sigma of 0.01
4. Uiso/Uaniso restraints and constraints
Uanis(C36) \\sim Ueq: with sigma of 0.01 and sigma for terminal atoms of 0.02
5. Rigid body (RIGU) restrains
 C38, C39, C51, C50, C18, C19, C12, C13, C23, C24, C11, C12, C11, C10, C45,
 C46, C46, C47, C19, C20
 with sigma for 1-2 distances of 0.001 and sigma for 1-3 distances of 0.002
6.a Free rotating group:
 O2(H2A,H2B), O1(H1A,H1B)
6.b Aromatic/amide H refined with riding coordinates:
 N16(H16), N4(H4), N2(H2), N8(H8), N10(H10), N6(H6), N12(H12), C39(H39),
 C34(H34), C4(H4A), C9(H9), C31(H31), C50(H50), C7(H7), C51(H51), C53(H53),
 C33(H33), C18(H18), C25(H25), C13(H13), C24(H24), C17(H17), N14(H14), C49(H49),
  C5(H5), C36(H36), C11(H11), C52(H52), C10(H10A), C32(H32), C38(H38), C46(H46),
  C19(H19), C44(H44), C45(H45), C23(H23), C26(H26), C40(H40), C20(H20),
 C47(H47), C37(H37), C6(H6A), C22(H22), C12(H12A)
;
_olex2_submission_special_instructions 'No special instructions were received'

loop_
_space_group_symop_operation_xyz
'x, y, z'
'-x, y+1/2, -z'

loop_
_atom_site_label
_atom_site_type_symbol
_atom_site_fract_x
_atom_site_fract_y
_atom_site_fract_z
_atom_site_U_iso_or_equiv
_atom_site_adp_type
_atom_site_occupancy
_atom_site_site_symmetry_order
_atom_site_calc_flag
_atom_site_refinement_flags_posn
_atom_site_refinement_flags_adp
_atom_site_refinement_flags_occupancy
_atom_site_disorder_assembly
_atom_site_disorder_group
Br2 Br 0.15846(14) 0.49849(4) -0.06046(5) 0.0158(2) Uani 1 1 d . . . . .
Br3 Br -0.34418(15) 0.58765(4) -0.12441(5) 0.0182(2) Uani 1 1 d . . . . .
Br4 Br -0.03036(14) 0.61622(5) 0.07270(5) 0.0159(2) Uani 1 1 d . . . . .
Br6 Br 0.84626(16) 0.81145(5) 0.63218(5) 0.0186(2) Uani 1 1 d . . . . .
Br8 Br 1.28164(15) 0.89162(5) 0.55168(5) 0.0187(2) Uani 1 1 d . . . . .
Br5 Br 0.92153(15) 0.78378(5) 0.42471(5) 0.0190(2) Uani 1 1 d . . . . .
Br1 Br -0.30730(16) 0.45708(5) 0.03089(6) 0.0262(3) Uani 1 1 d . . . . .
Br7 Br 0.73963(17) 0.94678(5) 0.48316(6) 0.0278(3) Uani 1 1 d . . . . .
Mn2 Mn 0.9429(2) 0.85952(7) 0.52535(8) 0.0166(3) Uani 1 1 d . . . . .
Mn1 Mn -0.1397(2) 0.53978(7) -0.02347(8) 0.0156(3) Uani 1 1 d . . . . .
N9 N 0.5073(11) 0.2288(4) 0.2334(4) 0.0137(18) Uani 1 1 d . . . . .
N5 N 0.2127(12) 0.6736(4) 0.2466(4) 0.0167(19) Uani 1 1 d . . . . .
N16 N 0.1900(11) 0.1603(4) 0.4014(4) 0.0156(19) Uani 1 1 d . . . . .
H16 H 0.172794 0.194733 0.377480 0.019 Uiso 1 1 calc R U . . .
N4 N -0.2870(12) 0.8456(4) 0.2735(5) 0.019(2) Uani 1 1 d . . . . .
H4 H -0.234345 0.818569 0.303954 0.023 Uiso 1 1 calc R U . . .
N2 N -0.4148(11) 0.6725(4) 0.1545(4) 0.0142(18) Uani 1 1 d . . . . .
H2 H -0.450535 0.642448 0.125237 0.017 Uiso 1 1 calc R U . . .
N8 N 0.1940(11) 0.5498(4) 0.2146(4) 0.0126(17) Uani 1 1 d . . . . .
H8 H 0.150056 0.579131 0.185552 0.015 Uiso 1 1 calc R U . . .
N10 N 0.6193(13) 0.3025(4) 0.3033(4) 0.0180(19) Uani 1 1 d . . . . .
H10 H 0.672120 0.321021 0.341471 0.022 Uiso 1 1 calc R U . . .
O2 O 0.4781(11) 0.7888(4) 0.4534(4) 0.0277(19) Uani 1 1 d G . . . .
H2A H 0.477706 0.818564 0.483566 0.042 Uiso 1 1 d G U . . .
H2B H 0.580520 0.790806 0.434005 0.042 Uiso 1 1 d DG U . . .
N11 N 0.5574(12) 0.3315(4) 0.2436(4) 0.0160(19) Uani 1 1 d . . . . .
N6 N 0.3232(12) 0.7137(4) 0.3475(4) 0.0173(19) Uani 1 1 d . . . . .
H6 H 0.354701 0.741605 0.379888 0.021 Uiso 1 1 calc DR U . . .
O1 O -0.5740(12) 0.5889(4) 0.0590(5) 0.038(2) Uani 1 1 d G . . . .
H1A H -0.688596 0.600066 0.062772 0.058 Uiso 1 1 d G U . . .
H1B H -0.576030 0.554671 0.035573 0.058 Uiso 1 1 d G U . . .
N12 N 0.3523(12) 0.2393(4) 0.0979(4) 0.0151(18) Uani 1 1 d . . . . .
H12 H 0.364440 0.204527 0.121350 0.018 Uiso 1 1 calc R U . . .
C30 C 0.4101(14) 0.2915(5) 0.1315(5) 0.013(2) Uani 1 1 d . . . . .
N1 N -0.2886(13) 0.7193(4) 0.2508(4) 0.0166(19) Uani 1 1 d . . . . .
N28 N 0.3498(13) 0.6524(4) 0.3567(5) 0.0187(19) Uani 1 1 d . . . . .
N13 N 0.0238(11) 0.1694(4) 0.2661(4) 0.0139(18) Uani 1 1 d . . . . .
N3 N -0.4462(12) 0.7330(4) 0.1411(5) 0.0176(19) Uani 1 1 d . . . . .
C41 C -0.0659(14) 0.1561(5) 0.2026(5) 0.015(2) Uani 1 1 d . . . . .
C39 C 0.6435(15) 0.0899(5) 0.3893(5) 0.021(2) Uani 1 1 d . . . . .
H39 H 0.615213 0.047855 0.379464 0.025 Uiso 1 1 calc R U . . .
N15 N -0.0336(12) 0.0663(4) 0.2593(4) 0.0157(19) Uani 1 1 d . . . . .
C35 C 0.6411(14) 0.1963(5) 0.3534(5) 0.013(2) Uani 1 1 d . . . . .
C34 C 0.2776(15) 0.2375(5) 0.0308(5) 0.016(2) Uani 1 1 d . . . . .
H34 H 0.240594 0.199197 0.009614 0.020 Uiso 1 1 calc R U . . .
C4 C -0.4431(14) 0.8679(5) 0.1618(6) 0.017(2) Uani 1 1 d . . . . .
H4A H -0.496756 0.855222 0.116379 0.020 Uiso 1 1 calc R U . . .
C9 C -0.3011(15) 0.5504(5) 0.2125(6) 0.020(2) Uani 1 1 d . . . . .
H9 H -0.365085 0.551600 0.166166 0.024 Uiso 1 1 calc R U . . .
C31 C 0.3900(15) 0.3459(5) 0.0938(6) 0.019(2) Uani 1 1 d . . . . .
H31 H 0.428665 0.383632 0.116007 0.023 Uiso 1 1 calc R U . . .
C50 C -0.2389(16) 0.2281(5) 0.0292(6) 0.021(2) Uani 1 1 d . . . . .
H50 H -0.298290 0.216474 -0.015876 0.025 Uiso 1 1 calc R U . . .
C7 C -0.2783(14) 0.9050(5) 0.2914(6) 0.017(2) Uani 1 1 d . . . . .
H7 H -0.220361 0.917200 0.336465 0.020 Uiso 1 1 calc R U . . .
C51 C -0.1959(15) 0.2895(5) 0.0437(5) 0.019(2) Uani 1 1 d . . . . .
H51 H -0.224290 0.319750 0.008390 0.023 Uiso 1 1 calc R U . . .
C3 C -0.3718(14) 0.8247(5) 0.2113(5) 0.015(2) Uani 1 1 d . . . . .
C42 C 0.0373(14) 0.1124(5) 0.2976(5) 0.013(2) Uani 1 1 d . . . . .
C14 C 0.2417(14) 0.7261(5) 0.2818(5) 0.014(2) Uani 1 1 d . . . . .
C29 C 0.4924(13) 0.2847(5) 0.2034(5) 0.0119(19) Uani 1 1 d . . . . .
C53 C -0.0722(14) 0.2624(5) 0.1600(6) 0.016(2) Uani 1 1 d . . . . .
H53 H -0.014965 0.274128 0.205325 0.019 Uiso 1 1 calc R U . . .
C33 C 0.2536(15) 0.2910(5) -0.0081(5) 0.018(2) Uani 1 1 d . . . . .
H33 H 0.197566 0.290449 -0.055547 0.021 Uiso 1 1 calc R U . . .
C15 C 0.2824(14) 0.6304(4) 0.2946(5) 0.013(2) Uani 1 1 d . . . . .
C18 C 0.3336(14) 0.4584(5) 0.3040(6) 0.021(2) Uani 1 1 d . . . . .
H18 H 0.382827 0.426613 0.334925 0.025 Uiso 1 1 calc R U . . .
C25 C 0.0765(14) 0.8549(5) 0.1606(6) 0.018(2) Uani 1 1 d . . . . .
H25 H 0.024861 0.860424 0.113027 0.022 Uiso 1 1 calc R U . . .
C13 C -0.1726(14) 0.6026(5) 0.3179(6) 0.021(2) Uani 1 1 d . . . . .
H13 H -0.149296 0.639417 0.344139 0.026 Uiso 1 1 calc R U . . .
C1 C -0.3196(13) 0.6650(5) 0.2201(5) 0.013(2) Uani 1 1 d . . . . .
C24 C 0.1111(15) 0.9058(5) 0.2026(6) 0.020(2) Uani 1 1 d . . . . .
H24 H 0.083663 0.945881 0.184328 0.023 Uiso 1 1 calc R U . . .
C17 C 0.3489(15) 0.5195(5) 0.3243(5) 0.017(2) Uani 1 1 d . . . . .
H17 H 0.409694 0.529868 0.369613 0.020 Uiso 1 1 calc R U . . .
N14 N -0.0996(12) 0.0948(4) 0.1990(5) 0.019(2) Uani 1 1 d . . . . .
H14 H -0.157355 0.075913 0.161836 0.023 Uiso 1 1 calc R U . . .
C21 C 0.1960(14) 0.7891(5) 0.2558(5) 0.016(2) Uani 1 1 d . . . . .
C49 C -0.1945(15) 0.1836(5) 0.0810(5) 0.019(2) Uani 1 1 d . . . . .
H49 H -0.220165 0.141462 0.070851 0.023 Uiso 1 1 calc R U . . .
C2 C -0.3702(14) 0.7587(4) 0.2001(5) 0.012(2) Uani 1 1 d . . . . .
C5 C -0.4355(14) 0.9293(5) 0.1791(6) 0.018(2) Uani 1 1 d . . . . .
H5 H -0.487233 0.959006 0.145864 0.022 Uiso 1 1 calc R U . . .
C36 C 0.7279(14) 0.2122(5) 0.4188(5) 0.014(2) Uani 1 1 d . U . . .
H36 H 0.757212 0.254149 0.429058 0.017 Uiso 1 1 calc R U . . .
C8 C -0.2653(14) 0.6051(5) 0.2497(5) 0.016(2) Uani 1 1 d . . . . .
C11 C -0.1509(16) 0.4927(6) 0.3105(6) 0.028(2) Uani 1 1 d . . . . .
H11 H -0.112112 0.454400 0.331422 0.034 Uiso 1 1 calc R U . . .
C43 C 0.1233(15) 0.1071(5) 0.3696(5) 0.018(2) Uani 1 1 d . . . . .
C52 C -0.1118(15) 0.3067(5) 0.1096(6) 0.020(2) Uani 1 1 d . . . . .
H52 H -0.081920 0.348577 0.119771 0.024 Uiso 1 1 calc R U . . .
C10 C -0.2441(15) 0.4938(5) 0.2426(6) 0.023(2) Uani 1 1 d . . . . .
H10A H -0.268744 0.456653 0.217024 0.028 Uiso 1 1 calc R U . . .
C32 C 0.3149(14) 0.3454(5) 0.0251(5) 0.017(2) Uani 1 1 d . . . . .
H32 H 0.304314 0.382910 -0.000477 0.020 Uiso 1 1 calc R U . . .
C38 C 0.7312(16) 0.1068(5) 0.4551(6) 0.021(2) Uani 1 1 d . . . . .
H38 H 0.762477 0.076256 0.489894 0.025 Uiso 1 1 calc R U . . .
C46 C 0.3071(16) 0.1096(5) 0.5052(6) 0.023(2) Uani 1 1 d . . . . .
H46 H 0.370854 0.110613 0.551648 0.028 Uiso 1 1 calc R U . . .
C19 C 0.2439(14) 0.4447(5) 0.2367(6) 0.021(2) Uani 1 1 d . . . . .
H19 H 0.230200 0.403059 0.221857 0.025 Uiso 1 1 calc R U . . .
C44 C 0.1505(15) 0.0528(5) 0.4077(5) 0.017(2) Uani 1 1 d . . . . .
H44 H 0.107760 0.014673 0.387355 0.020 Uiso 1 1 calc R U . . .
C45 C 0.2403(16) 0.0552(6) 0.4751(6) 0.023(2) Uani 1 1 d . . . . .
H45 H 0.256627 0.018298 0.501568 0.027 Uiso 1 1 calc R U . . .
C16 C 0.2762(14) 0.5656(4) 0.2792(5) 0.013(2) Uani 1 1 d . . . . .
C23 C 0.1875(15) 0.8977(5) 0.2728(6) 0.020(2) Uani 1 1 d . . . . .
H23 H 0.209480 0.932467 0.302576 0.024 Uiso 1 1 calc R U . . .
C26 C 0.1146(15) 0.7959(5) 0.1855(5) 0.019(2) Uani 1 1 d . . . . .
H26 H 0.086735 0.761036 0.156199 0.023 Uiso 1 1 calc R U . . .
C40 C 0.5964(15) 0.1341(5) 0.3375(5) 0.018(2) Uani 1 1 d . . . . .
H40 H 0.535649 0.122684 0.292565 0.022 Uiso 1 1 calc R U . . .
C20 C 0.1762(16) 0.4909(5) 0.1927(6) 0.024(2) Uani 1 1 d . . . . .
H20 H 0.116970 0.481696 0.146839 0.028 Uiso 1 1 calc R U . . .
C47 C 0.2784(15) 0.1634(5) 0.4656(5) 0.020(2) Uani 1 1 d . . . . .
H47 H 0.322267 0.201794 0.484762 0.024 Uiso 1 1 calc R U . . .
C37 C 0.7734(15) 0.1679(5) 0.4702(5) 0.018(2) Uani 1 1 d . . . . .
H37 H 0.832985 0.179378 0.515271 0.021 Uiso 1 1 calc R U . . .
C48 C -0.1138(14) 0.2011(5) 0.1463(5) 0.012(2) Uani 1 1 d . . . . .
C27 C 0.5905(14) 0.2407(5) 0.2977(5) 0.016(2) Uani 1 1 d . . . . .
C6 C -0.3539(16) 0.9479(5) 0.2440(6) 0.025(3) Uani 1 1 d . . . . .
H6A H -0.349912 0.990346 0.255955 0.030 Uiso 1 1 calc R U . . .
C22 C 0.2310(15) 0.8393(5) 0.2989(6) 0.020(2) Uani 1 1 d . . . . .
H22 H 0.284649 0.833990 0.346231 0.024 Uiso 1 1 calc R U . . .
C12 C -0.1137(15) 0.5461(5) 0.3480(6) 0.025(2) Uani 1 1 d . . . . .
H12A H -0.048210 0.544689 0.394100 0.030 Uiso 1 1 calc R U . . .

loop_
_atom_site_aniso_label
_atom_site_aniso_U_11
_atom_site_aniso_U_22
_atom_site_aniso_U_33
_atom_site_aniso_U_23
_atom_site_aniso_U_13
_atom_site_aniso_U_12
Br2 0.0207(5) 0.0110(5) 0.0149(5) -0.0002(4) 0.0000(4) 0.0032(4)
Br3 0.0212(5) 0.0105(5) 0.0206(5) 0.0015(4) -0.0051(4) -0.0002(4)
Br4 0.0209(5) 0.0132(5) 0.0127(5) 0.0002(4) -0.0004(4) 0.0022(4)
Br6 0.0290(6) 0.0104(5) 0.0173(5) 0.0018(4) 0.0063(5) 0.0026(4)
Br8 0.0257(6) 0.0118(5) 0.0183(5) -0.0004(4) 0.0013(4) -0.0010(4)
Br5 0.0257(6) 0.0154(5) 0.0157(5) 0.0000(4) 0.0016(4) 0.0025(4)
Br1 0.0296(6) 0.0131(5) 0.0363(7) 0.0074(5) 0.0058(5) -0.0036(5)
Br7 0.0382(7) 0.0154(6) 0.0293(6) 0.0077(5) 0.0030(5) 0.0077(5)
Mn2 0.0226(9) 0.0113(8) 0.0152(8) 0.0025(6) 0.0003(7) 0.0001(7)
Mn1 0.0177(8) 0.0107(7) 0.0175(8) 0.0004(6) -0.0014(7) -0.0007(6)
N9 0.014(4) 0.012(4) 0.016(5) 0.000(3) 0.004(4) -0.003(3)
N5 0.018(5) 0.016(5) 0.015(5) 0.005(4) -0.002(4) 0.001(4)
N16 0.019(5) 0.016(5) 0.013(4) 0.000(3) 0.003(4) 0.005(4)
N4 0.017(5) 0.012(5) 0.029(5) -0.004(4) 0.002(4) -0.004(4)
N2 0.020(5) 0.012(4) 0.009(4) -0.002(3) -0.004(4) 0.001(4)
N8 0.015(4) 0.009(4) 0.012(4) 0.002(3) -0.003(3) 0.000(3)
N10 0.029(5) 0.011(4) 0.012(4) 0.000(3) -0.004(4) -0.002(4)
O2 0.025(4) 0.022(4) 0.031(5) -0.006(4) -0.013(4) -0.008(4)
N11 0.014(4) 0.015(5) 0.017(5) -0.001(4) -0.007(4) 0.001(3)
N6 0.021(5) 0.012(4) 0.018(5) -0.004(4) 0.000(4) 0.006(4)
O1 0.032(5) 0.036(5) 0.045(6) -0.027(4) -0.002(4) 0.011(4)
N12 0.015(4) 0.008(4) 0.020(5) 0.004(3) -0.005(4) -0.001(3)
C30 0.014(5) 0.015(5) 0.010(5) -0.001(4) -0.002(4) 0.000(4)
N1 0.023(5) 0.010(4) 0.017(5) 0.001(3) 0.003(4) 0.000(4)
N28 0.027(5) 0.010(4) 0.019(5) 0.004(4) 0.001(4) 0.004(4)
N13 0.016(4) 0.012(4) 0.014(5) 0.002(3) 0.004(4) 0.001(4)
N3 0.018(5) 0.010(4) 0.024(5) -0.004(4) 0.000(4) 0.003(4)
C41 0.023(6) 0.011(5) 0.010(5) -0.004(4) 0.002(4) 0.004(4)
C39 0.029(5) 0.013(5) 0.020(4) -0.001(4) 0.003(4) 0.007(5)
N15 0.027(5) 0.013(4) 0.007(4) 0.000(3) 0.001(4) -0.003(4)
C35 0.012(5) 0.014(5) 0.015(5) 0.000(4) 0.007(4) -0.001(4)
C34 0.021(6) 0.007(5) 0.019(6) -0.001(4) -0.002(5) 0.004(4)
C4 0.017(5) 0.012(5) 0.021(6) 0.001(4) 0.001(4) -0.004(4)
C9 0.023(6) 0.019(6) 0.018(5) 0.001(4) 0.006(5) -0.002(5)
C31 0.020(6) 0.013(5) 0.025(6) 0.005(4) 0.006(5) 0.004(4)
C50 0.025(6) 0.017(4) 0.020(6) 0.002(4) 0.003(5) 0.004(4)
C7 0.014(5) 0.014(5) 0.022(6) -0.003(4) 0.001(4) 0.000(4)
C51 0.023(5) 0.015(4) 0.021(5) 0.006(4) 0.008(5) 0.005(4)
C3 0.018(5) 0.015(5) 0.012(5) -0.002(4) 0.009(4) -0.007(4)
C42 0.017(5) 0.011(5) 0.011(5) 0.001(4) 0.005(4) 0.003(4)
C14 0.011(5) 0.016(5) 0.014(5) 0.008(4) -0.001(4) -0.001(4)
C29 0.010(5) 0.015(5) 0.011(5) 0.003(4) 0.000(4) -0.005(4)
C53 0.016(5) 0.013(5) 0.018(5) -0.003(4) 0.003(4) -0.001(4)
C33 0.020(5) 0.018(5) 0.014(5) 0.004(4) 0.001(4) 0.009(4)
C15 0.015(5) 0.012(5) 0.013(5) 0.000(4) 0.004(4) 0.001(4)
C18 0.017(5) 0.020(5) 0.027(4) 0.004(4) 0.003(3) 0.002(4)
C25 0.014(5) 0.022(6) 0.019(5) 0.000(4) -0.001(4) 0.001(4)
C13 0.015(5) 0.024(5) 0.024(6) 0.007(4) 0.002(4) 0.003(4)
C1 0.012(5) 0.014(5) 0.014(5) -0.005(4) 0.000(4) -0.007(4)
C24 0.017(5) 0.012(5) 0.029(4) 0.003(4) 0.002(4) -0.005(4)
C17 0.020(6) 0.016(5) 0.014(5) 0.005(4) 0.001(4) 0.003(4)
N14 0.024(5) 0.017(5) 0.017(5) -0.003(4) 0.008(4) 0.000(4)
C21 0.018(5) 0.011(5) 0.020(5) -0.001(4) 0.007(4) -0.001(4)
C49 0.022(6) 0.020(6) 0.016(5) -0.009(4) 0.002(5) 0.005(4)
C2 0.013(5) 0.011(5) 0.011(5) 0.000(4) 0.000(4) 0.001(4)
C5 0.010(5) 0.019(6) 0.025(6) 0.008(4) 0.001(4) 0.004(4)
C36 0.015(5) 0.011(5) 0.016(5) 0.007(4) 0.002(4) 0.009(4)
C8 0.017(5) 0.013(5) 0.017(5) 0.006(4) 0.001(4) -0.003(4)
C11 0.032(6) 0.021(4) 0.032(4) 0.011(4) 0.010(4) 0.002(4)
C43 0.024(6) 0.012(5) 0.018(5) -0.007(4) 0.006(5) -0.002(4)
C52 0.026(6) 0.011(5) 0.026(6) 0.007(4) 0.008(5) 0.001(4)
C10 0.024(5) 0.015(5) 0.032(4) 0.006(4) 0.010(4) 0.000(5)
C32 0.017(5) 0.013(5) 0.021(6) 0.002(4) 0.002(4) -0.001(4)
C38 0.030(6) 0.012(5) 0.019(4) 0.004(4) 0.001(4) 0.000(4)
C46 0.027(6) 0.027(4) 0.015(5) 0.000(3) 0.004(4) 0.003(4)
C19 0.017(5) 0.018(5) 0.029(4) -0.001(3) 0.005(3) 0.005(4)
C44 0.022(6) 0.013(5) 0.014(5) 0.005(4) -0.003(4) 0.001(4)
C45 0.026(6) 0.025(4) 0.018(5) 0.001(4) 0.007(5) 0.003(4)
C16 0.016(5) 0.005(4) 0.018(5) 0.004(4) 0.001(4) -0.001(4)
C23 0.019(5) 0.013(5) 0.028(4) 0.000(4) 0.004(4) 0.006(4)
C26 0.020(5) 0.016(6) 0.020(5) -0.002(4) 0.000(5) -0.008(4)
C40 0.016(5) 0.026(6) 0.013(5) 0.000(4) 0.004(4) 0.002(4)
C20 0.031(6) 0.016(5) 0.023(5) -0.005(4) 0.000(4) 0.005(4)
C47 0.030(6) 0.021(4) 0.009(5) -0.007(3) -0.002(4) -0.001(4)
C37 0.026(6) 0.017(5) 0.008(5) 0.004(4) -0.004(5) -0.002(5)
C48 0.012(5) 0.011(5) 0.015(5) -0.001(4) 0.005(4) -0.002(4)
C27 0.014(5) 0.014(5) 0.020(6) -0.004(4) 0.001(4) -0.005(4)
C6 0.034(7) 0.007(5) 0.037(7) 0.003(5) 0.015(6) 0.004(5)
C22 0.018(6) 0.020(6) 0.020(6) 0.003(4) 0.001(5) 0.002(4)
C12 0.021(6) 0.026(4) 0.027(5) 0.010(3) 0.004(4) 0.003(4)

loop_
_atom_type_symbol
_atom_type_description
_atom_type_scat_dispersion_real
_atom_type_scat_dispersion_imag
_atom_type_scat_source
C C 0.0033 0.0016 'International Tables Vol C Tables 4.2.6.8 and 6.1.1.4'
H H 0.0000 0.0000 'International Tables Vol C Tables 4.2.6.8 and 6.1.1.4'
Br Br -0.2901 2.4595 'International Tables Vol C Tables 4.2.6.8 and 6.1.1.4'
Mn Mn 0.3368 0.7283 'International Tables Vol C Tables 4.2.6.8 and 6.1.1.4'
N N 0.0061 0.0033 'International Tables Vol C Tables 4.2.6.8 and 6.1.1.4'
O O 0.0106 0.0060 'International Tables Vol C Tables 4.2.6.8 and 6.1.1.4'

loop_
_geom_angle_atom_site_label_1
_geom_angle_atom_site_label_2
_geom_angle_atom_site_label_3
_geom_angle
_geom_angle_site_symmetry_1
_geom_angle_site_symmetry_3
_geom_angle_publ_flag
Br6 Mn2 Br8 108.61(7) . . ?
Br6 Mn2 Br5 111.61(7) . . ?
Br8 Mn2 Br5 106.92(7) . . ?
Br7 Mn2 Br6 112.18(7) . . ?
Br7 Mn2 Br8 111.43(7) . . ?
Br7 Mn2 Br5 105.96(7) . . ?
Br2 Mn1 Br4 104.66(6) . . ?
Br3 Mn1 Br2 110.96(7) . . ?
Br3 Mn1 Br4 112.86(7) . . ?
Br1 Mn1 Br2 110.08(7) . . ?
Br1 Mn1 Br3 111.48(7) . . ?
Br1 Mn1 Br4 106.50(7) . . ?
C27 N9 C29 103.2(8) . . ?
C14 N5 C15 103.0(8) . . ?
C43 N16 H16 117.9 . . ?
C47 N16 H16 117.9 . . ?
C47 N16 C43 124.2(10) . . ?
C7 N4 H4 118.1 . . ?
C7 N4 C3 123.8(10) . . ?
C3 N4 H4 118.1 . . ?
N3 N2 H2 124.9 . . ?
N3 N2 C1 110.2(8) . . ?
C1 N2 H2 124.9 . . ?
C16 N8 H8 118.5 . . ?
C20 N8 H8 118.5 . . ?
C20 N8 C16 122.9(9) . . ?
N11 N10 H10 124.2 . . ?
N11 N10 C27 111.6(8) . . ?
C27 N10 H10 124.2 . . ?
H2A O2 H2B 109.4 . . ?
C29 N11 N10 101.1(8) . . ?
N28 N6 H6 124.6 . . ?
C14 N6 H6 124.6 . . ?
C14 N6 N28 110.9(8) . . ?
H1A O1 H1B 109.5 . . ?
C30 N12 H12 118.3 . . ?
C34 N12 H12 118.3 . . ?
C34 N12 C30 123.4(9) . . ?
N12 C30 C31 117.5(9) . . ?
N12 C30 C29 116.0(9) . . ?
C31 C30 C29 126.5(10) . . ?
C1 N1 C2 101.9(8) . . ?
C15 N28 N6 102.1(8) . . ?
C41 N13 C42 101.9(8) . . ?
C2 N3 N2 101.9(8) . . ?
N13 C41 N14 108.7(9) . . ?
N13 C41 C48 124.8(9) . . ?
N14 C41 C48 126.5(9) . . ?
C38 C39 H39 119.7 . . ?
C38 C39 C40 120.7(10) . . ?
C40 C39 H39 119.7 . . ?
C42 N15 N14 101.6(8) . . ?
C36 C35 C40 120.2(10) . . ?
C36 C35 C27 123.3(9) . . ?
C40 C35 C27 116.5(9) . . ?
N12 C34 H34 119.7 . . ?
N12 C34 C33 120.5(10) . . ?
C33 C34 H34 119.7 . . ?
C3 C4 H4A 120.3 . . ?
C5 C4 H4A 120.3 . . ?
C5 C4 C3 119.4(10) . . ?
C8 C9 H9 119.6 . . ?
C8 C9 C10 120.9(11) . . ?
C10 C9 H9 119.6 . . ?
C30 C31 H31 119.8 . . ?
C32 C31 C30 120.4(10) . . ?
C32 C31 H31 119.8 . . ?
C51 C50 H50 120.1 . . ?
C51 C50 C49 119.8(10) . . ?
C49 C50 H50 120.1 . . ?
N4 C7 H7 120.5 . . ?
N4 C7 C6 119.1(10) . . ?
C6 C7 H7 120.5 . . ?
C50 C51 H51 119.9 . . ?
C52 C51 C50 120.2(10) . . ?
C52 C51 H51 119.9 . . ?
N4 C3 C4 117.7(9) . . ?
N4 C3 C2 117.0(9) . . ?
C4 C3 C2 125.2(9) . . ?
N13 C42 C43 119.4(9) . . ?
N15 C42 N13 116.2(9) . . ?
N15 C42 C43 124.4(9) . . ?
N5 C14 N6 109.0(9) . . ?
N5 C14 C21 127.4(9) . . ?
N6 C14 C21 123.6(9) . . ?
N9 C29 C30 120.5(9) . . ?
N11 C29 N9 116.1(9) . . ?
N11 C29 C30 123.4(9) . . ?
C52 C53 H53 119.3 . . ?
C52 C53 C48 121.5(10) . . ?
C48 C53 H53 119.3 . . ?
C34 C33 H33 121.4 . . ?
C34 C33 C32 117.3(10) . . ?
C32 C33 H33 121.4 . . ?
N5 C15 C16 122.3(9) . . ?
N28 C15 N5 115.0(9) . . ?
N28 C15 C16 122.7(9) . . ?
C17 C18 H18 120.8 . . ?
C17 C18 C19 118.4(10) . . ?
C19 C18 H18 120.8 . . ?
C24 C25 H25 119.0 . . ?
C24 C25 C26 122.0(10) . . ?
C26 C25 H25 119.0 . . ?
C8 C13 H13 119.8 . . ?
C8 C13 C12 120.3(11) . . ?
C12 C13 H13 119.8 . . ?
N2 C1 C8 123.2(9) . . ?
N1 C1 N2 109.9(9) . . ?
N1 C1 C8 126.9(10) . . ?
C25 C24 H24 120.5 . . ?
C25 C24 C23 119.0(10) . . ?
C23 C24 H24 120.5 . . ?
C18 C17 H17 119.8 . . ?
C16 C17 C18 120.5(10) . . ?
C16 C17 H17 119.8 . . ?
C41 N14 H14 124.2 . . ?
N15 N14 C41 111.6(8) . . ?
N15 N14 H14 124.2 . . ?
C26 C21 C14 117.9(9) . . ?
C22 C21 C14 120.9(10) . . ?
C22 C21 C26 121.2(10) . . ?
C50 C49 H49 120.1 . . ?
C48 C49 C50 119.7(10) . . ?
C48 C49 H49 120.1 . . ?
N1 C2 C3 121.5(9) . . ?
N3 C2 N1 116.1(9) . . ?
N3 C2 C3 122.4(9) . . ?
C4 C5 H5 119.8 . . ?
C6 C5 C4 120.5(10) . . ?
C6 C5 H5 119.8 . . ?
C35 C36 H36 119.5 . . ?
C35 C36 C37 120.9(10) . . ?
C37 C36 H36 119.5 . . ?
C9 C8 C1 122.6(10) . . ?
C13 C8 C9 119.0(10) . . ?
C13 C8 C1 118.4(10) . . ?
C10 C11 H11 119.5 . . ?
C12 C11 H11 119.5 . . ?
C12 C11 C10 121.1(11) . . ?
N16 C43 C42 116.3(9) . . ?
N16 C43 C44 117.7(10) . . ?
C44 C43 C42 126.0(10) . . ?
C51 C52 H52 120.4 . . ?
C53 C52 C51 119.1(10) . . ?
C53 C52 H52 120.4 . . ?
C9 C10 H10A 120.6 . . ?
C11 C10 C9 118.9(11) . . ?
C11 C10 H10A 120.6 . . ?
C31 C32 C33 120.8(10) . . ?
C31 C32 H32 119.6 . . ?
C33 C32 H32 119.6 . . ?
C39 C38 H38 119.8 . . ?
C37 C38 C39 120.4(10) . . ?
C37 C38 H38 119.8 . . ?
C45 C46 H46 121.0 . . ?
C45 C46 C47 118.0(10) . . ?
C47 C46 H46 121.0 . . ?
C18 C19 H19 120.0 . . ?
C20 C19 C18 120.1(11) . . ?
C20 C19 H19 120.0 . . ?
C43 C44 H44 120.5 . . ?
C45 C44 C43 119.0(10) . . ?
C45 C44 H44 120.5 . . ?
C46 C45 H45 119.2 . . ?
C44 C45 C46 121.7(11) . . ?
C44 C45 H45 119.2 . . ?
N8 C16 C15 116.1(9) . . ?
N8 C16 C17 118.5(9) . . ?
C17 C16 C15 125.4(9) . . ?
C24 C23 H23 119.8 . . ?
C22 C23 C24 120.4(10) . . ?
C22 C23 H23 119.8 . . ?
C25 C26 C21 117.9(10) . . ?
C25 C26 H26 121.1 . . ?
C21 C26 H26 121.1 . . ?
C39 C40 C35 118.5(10) . . ?
C39 C40 H40 120.8 . . ?
C35 C40 H40 120.8 . . ?
N8 C20 C19 119.5(10) . . ?
N8 C20 H20 120.2 . . ?
C19 C20 H20 120.2 . . ?
N16 C47 C46 119.4(10) . . ?
N16 C47 H47 120.3 . . ?
C46 C47 H47 120.3 . . ?
C36 C37 H37 120.3 . . ?
C38 C37 C36 119.4(10) . . ?
C38 C37 H37 120.3 . . ?
C53 C48 C41 118.5(9) . . ?
C49 C48 C41 121.8(10) . . ?
C49 C48 C53 119.7(10) . . ?
N9 C27 N10 108.0(9) . . ?
N9 C27 C35 126.8(9) . . ?
N10 C27 C35 125.2(9) . . ?
C7 C6 C5 119.5(10) . . ?
C7 C6 H6A 120.3 . . ?
C5 C6 H6A 120.3 . . ?
C21 C22 C23 119.5(10) . . ?
C21 C22 H22 120.2 . . ?
C23 C22 H22 120.2 . . ?
C13 C12 H12A 120.1 . . ?
C11 C12 C13 119.8(11) . . ?
C11 C12 H12A 120.1 . . ?

loop_
_geom_bond_atom_site_label_1
_geom_bond_atom_site_label_2
_geom_bond_distance
_geom_bond_site_symmetry_2
_geom_bond_publ_flag
Br2 Mn1 2.5110(19) . ?
Br3 Mn1 2.5014(18) . ?
Br4 Mn1 2.5361(18) . ?
Br6 Mn2 2.4956(18) . ?
Br8 Mn2 2.5114(19) . ?
Br5 Mn2 2.5369(18) . ?
Br1 Mn1 2.4752(19) . ?
Br7 Mn2 2.4624(19) . ?
N9 C29 1.343(12) . ?
N9 C27 1.328(13) . ?
N5 C14 1.330(13) . ?
N5 C15 1.367(12) . ?
N16 H16 0.8800 . ?
N16 C43 1.366(13) . ?
N16 C47 1.314(13) . ?
N4 H4 0.8800 . ?
N4 C7 1.335(13) . ?
N4 C3 1.350(13) . ?
N2 H2 0.8800 . ?
N2 N3 1.353(11) . ?
N2 C1 1.364(12) . ?
N8 H8 0.8800 . ?
N8 C16 1.350(13) . ?
N8 C20 1.349(13) . ?
N10 H10 0.8800 . ?
N10 N11 1.337(11) . ?
N10 C27 1.361(13) . ?
O2 H2A 0.8703 . ?
O2 H2B 0.8705 . ?
N11 C29 1.326(12) . ?
N6 H6 0.8800 . ?
N6 N28 1.354(11) . ?
N6 C14 1.349(13) . ?
O1 H1A 0.8697 . ?
O1 H1B 0.8701 . ?
N12 H12 0.8800 . ?
N12 C30 1.344(12) . ?
N12 C34 1.334(13) . ?
C30 C31 1.385(14) . ?
C30 C29 1.441(13) . ?
N1 C1 1.326(12) . ?
N1 C2 1.371(12) . ?
N28 C15 1.320(13) . ?
N13 C41 1.338(13) . ?
N13 C42 1.378(12) . ?
N3 C2 1.319(12) . ?
C41 N14 1.354(13) . ?
C41 C48 1.469(14) . ?
C39 H39 0.9500 . ?
C39 C38 1.389(15) . ?
C39 C40 1.395(14) . ?
N15 C42 1.306(13) . ?
N15 N14 1.347(12) . ?
C35 C36 1.375(14) . ?
C35 C40 1.413(14) . ?
C35 C27 1.456(14) . ?
C34 H34 0.9500 . ?
C34 C33 1.381(13) . ?
C4 H4A 0.9500 . ?
C4 C3 1.387(14) . ?
C4 C5 1.374(14) . ?
C9 H9 0.9500 . ?
C9 C8 1.395(14) . ?
C9 C10 1.397(15) . ?
C31 H31 0.9500 . ?
C31 C32 1.364(14) . ?
C50 H50 0.9500 . ?
C50 C51 1.389(15) . ?
C50 C49 1.397(15) . ?
C7 H7 0.9500 . ?
C7 C6 1.367(14) . ?
C51 H51 0.9500 . ?
C51 C52 1.383(15) . ?
C3 C2 1.452(13) . ?
C42 C43 1.447(14) . ?
C14 C21 1.480(14) . ?
C53 H53 0.9500 . ?
C53 C52 1.371(14) . ?
C53 C48 1.385(14) . ?
C33 H33 0.9500 . ?
C33 C32 1.389(14) . ?
C15 C16 1.438(13) . ?
C18 H18 0.9500 . ?
C18 C17 1.385(14) . ?
C18 C19 1.402(15) . ?
C25 H25 0.9500 . ?
C25 C24 1.374(14) . ?
C25 C26 1.385(14) . ?
C13 H13 0.9500 . ?
C13 C8 1.394(14) . ?
C13 C12 1.397(15) . ?
C1 C8 1.455(14) . ?
C24 H24 0.9500 . ?
C24 C23 1.403(15) . ?
C17 H17 0.9500 . ?
C17 C16 1.383(13) . ?
N14 H14 0.8800 . ?
C21 C26 1.411(14) . ?
C21 C22 1.376(14) . ?
C49 H49 0.9500 . ?
C49 C48 1.368(14) . ?
C5 H5 0.9500 . ?
C5 C6 1.371(15) . ?
C36 H36 0.9500 . ?
C36 C37 1.391(13) . ?
C11 H11 0.9500 . ?
C11 C10 1.389(15) . ?
C11 C12 1.375(16) . ?
C43 C44 1.389(14) . ?
C52 H52 0.9500 . ?
C10 H10A 0.9500 . ?
C32 H32 0.9500 . ?
C38 H38 0.9500 . ?
C38 C37 1.384(14) . ?
C46 H46 0.9500 . ?
C46 C45 1.376(16) . ?
C46 C47 1.398(15) . ?
C19 H19 0.9500 . ?
C19 C20 1.363(14) . ?
C44 H44 0.9500 . ?
C44 C45 1.373(14) . ?
C45 H45 0.9500 . ?
C23 H23 0.9500 . ?
C23 C22 1.386(14) . ?
C26 H26 0.9500 . ?
C40 H40 0.9500 . ?
C20 H20 0.9500 . ?
C47 H47 0.9500 . ?
C37 H37 0.9500 . ?
C6 H6A 0.9500 . ?
C22 H22 0.9500 . ?
C12 H12A 0.9500 . ?

loop_
_geom_torsion_atom_site_label_1
_geom_torsion_atom_site_label_2
_geom_torsion_atom_site_label_3
_geom_torsion_atom_site_label_4
_geom_torsion
_geom_torsion_site_symmetry_1
_geom_torsion_site_symmetry_2
_geom_torsion_site_symmetry_3
_geom_torsion_site_symmetry_4
_geom_torsion_publ_flag
N5 C14 C21 C26 -0.9(16) . . . . ?
N5 C14 C21 C22 178.7(10) . . . . ?
N5 C15 C16 N8 -1.2(15) . . . . ?
N5 C15 C16 C17 177.9(10) . . . . ?
N16 C43 C44 C45 0.8(15) . . . . ?
N4 C7 C6 C5 -0.5(16) . . . . ?
N4 C3 C2 N1 0.9(15) . . . . ?
N4 C3 C2 N3 -179.0(9) . . . . ?
N2 N3 C2 N1 1.0(12) . . . . ?
N2 N3 C2 C3 -179.1(9) . . . . ?
N2 C1 C8 C9 2.1(16) . . . . ?
N2 C1 C8 C13 -178.4(9) . . . . ?
N10 N11 C29 N9 0.5(11) . . . . ?
N10 N11 C29 C30 -179.3(9) . . . . ?
N11 N10 C27 N9 -0.3(12) . . . . ?
N11 N10 C27 C35 -179.7(9) . . . . ?
N6 N28 C15 N5 -0.6(12) . . . . ?
N6 N28 C15 C16 -178.5(9) . . . . ?
N6 C14 C21 C26 178.7(9) . . . . ?
N6 C14 C21 C22 -1.7(16) . . . . ?
N12 C30 C31 C32 -0.3(15) . . . . ?
N12 C30 C29 N9 -0.3(14) . . . . ?
N12 C30 C29 N11 179.5(9) . . . . ?
N12 C34 C33 C32 1.7(15) . . . . ?
C30 N12 C34 C33 -0.7(16) . . . . ?
C30 C31 C32 C33 1.4(16) . . . . ?
N1 C1 C8 C9 -178.7(10) . . . . ?
N1 C1 C8 C13 0.8(16) . . . . ?
N28 N6 C14 N5 0.1(12) . . . . ?
N28 N6 C14 C21 -179.5(9) . . . . ?
N28 C15 C16 N8 176.5(9) . . . . ?
N28 C15 C16 C17 -4.3(17) . . . . ?
N13 C41 N14 N15 0.0(12) . . . . ?
N13 C41 C48 C53 -3.3(15) . . . . ?
N13 C41 C48 C49 175.5(10) . . . . ?
N13 C42 C43 N16 -1.3(14) . . . . ?
N13 C42 C43 C44 -178.5(10) . . . . ?
N3 N2 C1 N1 0.6(12) . . . . ?
N3 N2 C1 C8 179.9(9) . . . . ?
C41 N13 C42 N15 0.6(12) . . . . ?
C41 N13 C42 C43 -178.3(9) . . . . ?
C39 C38 C37 C36 -0.3(16) . . . . ?
N15 C42 C43 N16 180.0(9) . . . . ?
N15 C42 C43 C44 2.8(17) . . . . ?
C35 C36 C37 C38 0.2(16) . . . . ?
C34 N12 C30 C31 0.0(15) . . . . ?
C34 N12 C30 C29 -178.3(9) . . . . ?
C34 C33 C32 C31 -2.0(15) . . . . ?
C4 C3 C2 N1 176.8(10) . . . . ?
C4 C3 C2 N3 -3.2(17) . . . . ?
C4 C5 C6 C7 0.6(16) . . . . ?
C31 C30 C29 N9 -178.5(10) . . . . ?
C31 C30 C29 N11 1.4(16) . . . . ?
C50 C51 C52 C53 -0.1(16) . . . . ?
C50 C49 C48 C41 179.5(10) . . . . ?
C50 C49 C48 C53 -1.8(15) . . . . ?
C7 N4 C3 C4 4.3(15) . . . . ?
C7 N4 C3 C2 -179.5(10) . . . . ?
C51 C50 C49 C48 1.9(16) . . . . ?
C3 N4 C7 C6 -2.0(16) . . . . ?
C3 C4 C5 C6 1.7(16) . . . . ?
C42 N13 C41 N14 -0.3(11) . . . . ?
C42 N13 C41 C48 -178.7(9) . . . . ?
C42 N15 N14 C41 0.4(11) . . . . ?
C42 C43 C44 C45 177.9(10) . . . . ?
C14 N5 C15 N28 0.7(12) . . . . ?
C14 N5 C15 C16 178.6(10) . . . . ?
C14 N6 N28 C15 0.3(11) . . . . ?
C14 C21 C26 C25 -178.3(9) . . . . ?
C14 C21 C22 C23 179.7(10) . . . . ?
C29 N9 C27 N10 0.6(11) . . . . ?
C29 N9 C27 C35 180.0(10) . . . . ?
C29 C30 C31 C32 177.8(10) . . . . ?
C15 N5 C14 N6 -0.5(11) . . . . ?
C15 N5 C14 C21 179.2(10) . . . . ?
C18 C17 C16 N8 -1.4(16) . . . . ?
C18 C17 C16 C15 179.5(10) . . . . ?
C18 C19 C20 N8 -0.9(16) . . . . ?
C25 C24 C23 C22 1.4(16) . . . . ?
C1 N2 N3 C2 -0.9(11) . . . . ?
C1 N1 C2 N3 -0.7(12) . . . . ?
C1 N1 C2 C3 179.4(9) . . . . ?
C24 C25 C26 C21 -1.7(16) . . . . ?
C24 C23 C22 C21 -1.0(16) . . . . ?
C17 C18 C19 C20 0.9(16) . . . . ?
N14 C41 C48 C53 178.6(10) . . . . ?
N14 C41 C48 C49 -2.7(16) . . . . ?
N14 N15 C42 N13 -0.6(11) . . . . ?
N14 N15 C42 C43 178.2(9) . . . . ?
C49 C50 C51 C52 -0.9(16) . . . . ?
C2 N1 C1 N2 0.0(11) . . . . ?
C2 N1 C1 C8 -179.3(10) . . . . ?
C5 C4 C3 N4 -4.0(15) . . . . ?
C5 C4 C3 C2 -179.8(10) . . . . ?
C36 C35 C40 C39 -0.4(15) . . . . ?
C36 C35 C27 N9 179.8(10) . . . . ?
C36 C35 C27 N10 -1.0(16) . . . . ?
C8 C9 C10 C11 0.1(16) . . . . ?
C8 C13 C12 C11 -1.3(16) . . . . ?
C43 N16 C47 C46 -0.4(16) . . . . ?
C43 C44 C45 C46 -1.4(16) . . . . ?
C52 C53 C48 C41 179.5(10) . . . . ?
C52 C53 C48 C49 0.7(16) . . . . ?
C10 C9 C8 C13 -0.5(16) . . . . ?
C10 C9 C8 C1 179.0(10) . . . . ?
C10 C11 C12 C13 0.9(17) . . . . ?
C38 C39 C40 C35 0.4(16) . . . . ?
C19 C18 C17 C16 0.3(16) . . . . ?
C45 C46 C47 N16 -0.2(16) . . . . ?
C16 N8 C20 C19 -0.2(16) . . . . ?
C26 C25 C24 C23 0.1(16) . . . . ?
C26 C21 C22 C23 -0.7(16) . . . . ?
C40 C39 C38 C37 0.0(17) . . . . ?
C40 C35 C36 C37 0.1(15) . . . . ?
C40 C35 C27 N9 -0.3(16) . . . . ?
C40 C35 C27 N10 178.9(10) . . . . ?
C20 N8 C16 C15 -179.4(10) . . . . ?
C20 N8 C16 C17 1.4(15) . . . . ?
C47 N16 C43 C42 -177.3(9) . . . . ?
C47 N16 C43 C44 0.1(16) . . . . ?
C47 C46 C45 C44 1.1(17) . . . . ?
C48 C41 N14 N15 178.4(9) . . . . ?
C48 C53 C52 C51 0.3(16) . . . . ?
C27 N9 C29 N11 -0.7(12) . . . . ?
C27 N9 C29 C30 179.1(9) . . . . ?
C27 N10 N11 C29 -0.1(11) . . . . ?
C27 C35 C36 C37 -179.9(10) . . . . ?
C27 C35 C40 C39 179.6(9) . . . . ?
C22 C21 C26 C25 2.0(16) . . . . ?
C12 C13 C8 C9 1.1(15) . . . . ?
C12 C13 C8 C1 -178.4(10) . . . . ?
C12 C11 C10 C9 -0.3(17) . . . . ?

loop_
_twin_individual_id
_twin_individual_mass_fraction_refined
1 0.654(13)
2 0.346(13)
